data_1551569
loop_
_publ_author_name
'SREENATHA, N. R.'
'LAKSHMINARAYANA, B. N.'
'GANESHA, D. P.'
'VIJAYSHANKAR, S.'
'NAGARAJU, S.'

_publ_section_title
;
 Crystal Structure and Hirshfeld Surfaces of
 (&lt;i&gt;E&lt;/i&gt;)-1-(2-Hydroxyphenyl)-3-(5-methylthiophen-2-yl)prop-2-en-1-one
;
_journal_issue 0
_journal_name_full 'X-ray Structure Analysis Online'
_journal_page_first 23
_journal_paper_doi 10.2116/xraystruct.34.23
_journal_volume 34
_journal_year 2018
_chemical_formula_moiety 'C14 H12 O2 S'
_chemical_formula_sum 'C14 H12 O2 S'
_chemical_formula_weight 244.31
_chemical_name_common (E)-1-(2-hydroxyphenyl)-3-(5-methylthiophen-2-yl)prop-2-en-1-one
_space_group_IT_number 14
_space_group_name_Hall '-P 2ybc'
_space_group_name_H-M_alt 'P 1 21/c 1'
_symmetry_cell_setting monoclinic
_symmetry_space_group_name_Hall '-P 2ybc'
_symmetry_space_group_name_H-M 'P 1 21/c 1'
_atom_sites_solution_hydrogens geom
_atom_sites_solution_primary direct
_atom_sites_solution_secondary difmap
_cell_angle_alpha 90.00
_cell_angle_beta 125.579(6)
_cell_angle_gamma 90.00
_cell_formula_units_Z 4
_cell_length_a 8.2530(5)
_cell_length_b 13.1530(14)
_cell_length_c 14.1570(11)
_cell_measurement_reflns_used 2072
_cell_measurement_temperature 293(2)
_cell_measurement_theta_max 25.02
_cell_measurement_theta_min 2.52
_cell_volume 1249.9(2)
_computing_cell_refinement '<i>SAINT<i> (Bruker, 1999)'
_computing_data_collection '<i>APEX<i> (Bruker, 1999)'
_computing_data_reduction '<i>SAINT<i> (Bruker, 1999)'
_computing_molecular_graphics '<i>PLATON<i>(Spek, 2003); <i>ORTEP-II<I>(Johnson, 1976)'
_computing_publication_material '<i>PLATON<i>(Spek, 2003)'
_computing_structure_refinement 'SHELXL-97 (Sheldrick, 1997)'
_computing_structure_solution 'SHELXS-97 (Sheldrick, 1990)'
_diffrn_ambient_temperature 293(2)
_diffrn_detector_area_resol_mean 0.8403
_diffrn_measured_fraction_theta_full 0.99
_diffrn_measured_fraction_theta_max 0.99
_diffrn_measurement_device_type '<i>APEX<i> (Bruker, 1999)'
_diffrn_measurement_method '<i>SAINT<i> (Bruker, 1999)'
_diffrn_radiation_monochromator graphite
_diffrn_radiation_source 'fine-focus sealed tube'
_diffrn_radiation_type MoK\a
_diffrn_radiation_wavelength 0.71073
_diffrn_reflns_av_R_equivalents 0.0214
_diffrn_reflns_av_sigmaI/netI 0.0262
_diffrn_reflns_limit_h_max 8
_diffrn_reflns_limit_h_min -8
_diffrn_reflns_limit_k_max 15
_diffrn_reflns_limit_k_min -14
_diffrn_reflns_limit_l_max 16
_diffrn_reflns_limit_l_min -16
_diffrn_reflns_number 2072
_diffrn_reflns_theta_full 25.02
_diffrn_reflns_theta_max 25.02
_diffrn_reflns_theta_min 2.52
_diffrn_standards_interval_count 400
_diffrn_standards_interval_time 0
_diffrn_standards_number 2200
_exptl_absorpt_coefficient_mu 0.245
_exptl_absorpt_correction_T_max 0.953
_exptl_absorpt_correction_T_min 0.944
_exptl_absorpt_correction_type psi-scan
_exptl_absorpt_process_details 'North et al., 1967'
_exptl_crystal_colour 'light black'
_exptl_crystal_density_diffrn 1.298
_exptl_crystal_density_meas 1.298
_exptl_crystal_density_method 'not measured'
_exptl_crystal_description block
_exptl_crystal_F_000 512.72
_exptl_crystal_size_max 0.300
_exptl_crystal_size_mid 0.270
_exptl_crystal_size_min 0.250
_refine_diff_density_max 0.254
_refine_diff_density_min -0.289
_refine_diff_density_rms 0.052
_refine_ls_extinction_coef 0.245
_refine_ls_extinction_expression Fc^*^=kFc[1+0.001xFc^2^\l^3^/sin(2\q)]^-1/4^
_refine_ls_extinction_method SHELXL
_refine_ls_goodness_of_fit_ref 1.070
_refine_ls_hydrogen_treatment constr
_refine_ls_matrix_type full
_refine_ls_number_parameters 156
_refine_ls_number_reflns 2072
_refine_ls_number_restraints 0
_refine_ls_restrained_S_all 1.071
_refine_ls_R_factor_all 0.0479
_refine_ls_R_factor_gt 0.0480
_refine_ls_shift/su_max 0.000
_refine_ls_shift/su_mean 0.000
_refine_ls_structure_factor_coef Fsqd
_refine_ls_weighting_details 'calc w=1/[\s^2^(Fo^2^)+(0.1022P)^2^+0.2095P] where P=(Fo^2^+2Fc^2^)/3'
_refine_ls_weighting_scheme calc
_refine_ls_wR_factor_gt 0.1621
_refine_ls_wR_factor_ref 0.1616
_reflns_number_gt 1748
_reflns_number_total 2072
_reflns_threshold_expression >2sigma(I)
_cod_data_source_file 34_23_1.txt
_cod_data_source_block global
_cod_depositor_comments
;
The following automatic conversions were performed:

'_symmetry_cell_setting' value 'Monoclinic' changed to 'monoclinic'
according to
/home/andrius/struct/COD-crude-data/automatic-downloads/current/J-STAGE/lib/dictionaries/cif_core.dic
dictionary named 'cif_core.dic' version 2.4.2 from 2011-04-26.

Automatic conversion script
Id: cif_fix_values 6524 2018-11-02 12:15:13Z antanas 
;
_cod_original_cell_volume 1249.87(18)
_cod_original_sg_symbol_H-M p21/c
_cod_database_code 1551569

loop_
_symmetry_equiv_pos_as_xyz
'x, y, z'
'-x, y+1/2, -z+1/2'
'-x, -y, -z'
'x, -y-1/2, z-1/2'

loop_
_atom_site_label
_atom_site_type_symbol
_atom_site_fract_x
_atom_site_fract_y
_atom_site_fract_z
_atom_site_U_iso_or_equiv
_atom_site_adp_type
_atom_site_occupancy
_atom_site_symmetry_multiplicity
_atom_site_calc_flag
_atom_site_refinement_flags
S1 S 0.31013(10) 0.98072(5) 0.26141(5) 0.0730(3) Uani 1 1 d .
O10 O 0.2413(3) 1.11453(14) -0.12065(15) 0.0767(5) Uani 1 1 d .
C8 C 0.2082(3) 1.09331(17) 0.03171(19) 0.0589(6) Uani 1 1 d .
H8 H 0.1594 1.1192 0.0718 0.071 Uiso 1 1 calc R
C7 C 0.3077(3) 1.00603(17) 0.0657(2) 0.0595(6) Uani 1 1 d .
H7 H 0.3523 0.9826 0.0225 0.071 Uiso 1 1 calc R
C9 C 0.1739(3) 1.14947(17) -0.06778(19) 0.0591(6) Uani 1 1 d .
C11 C 0.0654(3) 1.24592(17) -0.10452(18) 0.0576(5) Uani 1 1 d .
C5 C 0.3541(3) 0.94368(17) 0.16224(18) 0.0579(6) Uani 1 1 d .
C16 C 0.0261(4) 1.29571(19) -0.2047(2) 0.0660(6) Uani 1 1 d .
O17 O 0.0862(3) 1.25773(15) -0.26744(16) 0.0884(6) Uani 1 1 d .
H17 H 0.1467 1.2044 -0.2381 0.133 Uiso 1 1 calc R
C4 C 0.4356(4) 0.84835(19) 0.1887(2) 0.0682(6) Uani 1 1 d .
H4 H 0.4706 0.8146 0.1453 0.082 Uiso 1 1 calc R
C12 C -0.0015(4) 1.29316(18) -0.0447(2) 0.0668(6) Uani 1 1 d .
H12 H 0.0233 1.2623 0.0216 0.080 Uiso 1 1 calc R
C3 C 0.4610(4) 0.8067(2) 0.2871(2) 0.0760(7) Uani 1 1 d .
H3 H 0.5140 0.7423 0.3153 0.091 Uiso 1 1 calc R
C15 C -0.0784(4) 1.3869(2) -0.2409(2) 0.0797(8) Uani 1 1 d .
H15 H -0.1052 1.4190 -0.3072 0.096 Uiso 1 1 calc R
C2 C 0.4018(4) 0.8682(2) 0.3373(2) 0.0720(7) Uani 1 1 d .
C13 C -0.1030(4) 1.3839(2) -0.0811(3) 0.0821(8) Uani 1 1 d .
H13 H -0.1450 1.4141 -0.0394 0.099 Uiso 1 1 calc R
C14 C -0.1421(4) 1.4299(2) -0.1802(3) 0.0864(8) Uani 1 1 d .
H14 H -0.2125 1.4907 -0.2057 0.104 Uiso 1 1 calc R
C6 C 0.4044(5) 0.8495(3) 0.4430(3) 0.1061(11) Uani 1 1 d .
H6A H 0.4103 0.7777 0.4568 0.159 Uiso 1 1 calc R
H6B H 0.2856 0.8770 0.4306 0.159 Uiso 1 1 calc R
H6C H 0.5190 0.8818 0.5092 0.159 Uiso 1 1 calc R

loop_
_atom_site_aniso_label
_atom_site_aniso_U_11
_atom_site_aniso_U_22
_atom_site_aniso_U_33
_atom_site_aniso_U_23
_atom_site_aniso_U_13
_atom_site_aniso_U_12
S1 0.0856(5) 0.0721(5) 0.0625(5) 0.0042(3) 0.0438(4) 0.0104(3)
O10 0.1050(13) 0.0693(11) 0.0766(11) 0.0030(9) 0.0647(11) 0.0070(9)
C8 0.0653(12) 0.0554(12) 0.0547(12) -0.0009(10) 0.0340(10) -0.0033(10)
C7 0.0635(13) 0.0592(13) 0.0546(13) -0.0051(10) 0.0337(11) -0.0059(10)
C9 0.0660(12) 0.0564(13) 0.0532(12) -0.0051(10) 0.0338(11) -0.0086(10)
C11 0.0603(12) 0.0571(13) 0.0522(12) 0.0015(9) 0.0309(10) -0.0063(9)
C5 0.0563(11) 0.0565(13) 0.0546(12) 0.0015(10) 0.0286(10) -0.0014(9)
C16 0.0692(14) 0.0690(14) 0.0575(13) 0.0059(11) 0.0355(11) -0.0037(11)
O17 0.1143(16) 0.0990(14) 0.0711(11) 0.0146(10) 0.0648(12) 0.0110(11)
C4 0.0677(13) 0.0653(14) 0.0713(15) 0.0023(12) 0.0403(12) 0.0059(11)
C12 0.0791(15) 0.0618(14) 0.0663(14) 0.0036(11) 0.0461(12) -0.0005(11)
C3 0.0705(14) 0.0689(16) 0.0751(16) 0.0191(13) 0.0347(13) 0.0109(12)
C15 0.0813(16) 0.0780(17) 0.0738(16) 0.0233(14) 0.0417(14) 0.0021(14)
C2 0.0665(14) 0.0805(17) 0.0548(13) 0.0110(12) 0.0272(11) -0.0011(12)
C13 0.0965(19) 0.0667(16) 0.099(2) 0.0081(14) 0.0661(17) 0.0104(14)
C14 0.0848(17) 0.0655(16) 0.110(2) 0.0251(16) 0.0572(17) 0.0119(13)
C6 0.117(2) 0.131(3) 0.0701(18) 0.0233(18) 0.0547(19) 0.005(2)

loop_
_atom_type_symbol
_atom_type_description
_atom_type_scat_dispersion_real
_atom_type_scat_dispersion_imag
_atom_type_scat_source
C C 0.0033 0.0016 'International Tables Vol C Tables 4.2.6.8 and 6.1.1.4'
H H 0.0000 0.0000 'International Tables Vol C Tables 4.2.6.8 and 6.1.1.4'
O O 0.0106 0.0060 'International Tables Vol C Tables 4.2.6.8 and 6.1.1.4'
N N 0.0061 0.0033 'International Tables Vol C Tables 4.2.6.8 and 6.1.1.4'
S S 0.1246 0.1234 'International Tables Vol C Tables 4.2.6.8 and 6.1.1.4'

loop_
_geom_angle_atom_site_label_1
_geom_angle_atom_site_label_2
_geom_angle_atom_site_label_3
_geom_angle
C5 S1 C2 92.34(12)
C7 C8 C9 121.1(2)
C7 C8 H8 119.5
C9 C8 H8 119.5
C8 C7 C5 127.0(2)
C8 C7 H7 116.5
C5 C7 H7 116.5
O10 C9 C11 119.9(2)
O10 C9 C8 119.1(2)
C11 C9 C8 121.0(2)
C12 C11 C16 117.4(2)
C12 C11 C9 123.1(2)
C16 C11 C9 119.5(2)
C4 C5 C7 126.7(2)
C4 C5 S1 109.98(18)
C7 C5 S1 123.34(18)
O17 C16 C15 117.9(2)
O17 C16 C11 122.2(2)
C15 C16 C11 119.9(2)
C16 O17 H17 109.5
C5 C4 C3 113.4(2)
C5 C4 H4 123.3
C3 C4 H4 123.3
C13 C12 C11 121.9(2)
C13 C12 H12 119.0
C11 C12 H12 119.0
C2 C3 C4 113.7(2)
C2 C3 H3 123.1
C4 C3 H3 123.1
C14 C15 C16 120.6(2)
C14 C15 H15 119.7
C16 C15 H15 119.7
C3 C2 C6 129.0(3)
C3 C2 S1 110.56(19)
C6 C2 S1 120.5(2)
C12 C13 C14 119.5(3)
C12 C13 H13 120.3
C14 C13 H13 120.3
C15 C14 C13 120.7(3)
C15 C14 H14 119.6
C13 C14 H14 119.6
C2 C6 H6A 109.5
C2 C6 H6B 109.5
H6A C6 H6B 109.5
C2 C6 H6C 109.5
H6A C6 H6C 109.5
H6B C6 H6C 109.5

loop_
_geom_bond_atom_site_label_1
_geom_bond_atom_site_label_2
_geom_bond_distance
S1 C5 1.712(2)
S1 C2 1.723(3)
O10 C9 1.251(3)
C8 C7 1.328(3)
C8 C9 1.465(3)
C8 H8 0.9300
C7 C5 1.442(3)
C7 H7 0.9300
C9 C11 1.463(3)
C11 C12 1.397(3)
C11 C16 1.418(3)
C5 C4 1.368(3)
C16 O17 1.340(3)
C16 C15 1.390(4)
O17 H17 0.8200
C4 C3 1.395(4)
C4 H4 0.9300
C12 C13 1.374(4)
C12 H12 0.9300
C3 C2 1.342(4)
C3 H3 0.9300
C15 C14 1.363(4)
C15 H15 0.9300
C2 C6 1.506(4)
C13 C14 1.383(4)
C13 H13 0.9300
C14 H14 0.9300
C6 H6A 0.9600
C6 H6B 0.9600
C6 H6C 0.9600

loop_
_geom_torsion_atom_site_label_1
_geom_torsion_atom_site_label_2
_geom_torsion_atom_site_label_3
_geom_torsion_atom_site_label_4
_geom_torsion
C9 C8 C7 C5 179.2(2)
C7 C8 C9 O10 -0.5(3)
C7 C8 C9 C11 -179.6(2)
O10 C9 C11 C12 -175.3(2)
C8 C9 C11 C12 3.8(3)
O10 C9 C11 C16 4.2(3)
C8 C9 C11 C16 -176.8(2)
C8 C7 C5 C4 171.7(2)
C8 C7 C5 S1 -7.7(3)
C2 S1 C5 C4 0.09(18)
C2 S1 C5 C7 179.55(19)
C12 C11 C16 O17 179.0(2)
C9 C11 C16 O17 -0.4(3)
C12 C11 C16 C15 -1.1(3)
C9 C11 C16 C15 179.4(2)
C7 C5 C4 C3 -179.3(2)
S1 C5 C4 C3 0.1(3)
C16 C11 C12 C13 0.5(4)
C9 C11 C12 C13 179.9(2)
C5 C4 C3 C2 -0.4(3)
O17 C16 C15 C14 -179.5(2)
C11 C16 C15 C14 0.7(4)
C4 C3 C2 C6 179.4(3)
C4 C3 C2 S1 0.4(3)
C5 S1 C2 C3 -0.3(2)
C5 S1 C2 C6 -179.4(2)
C11 C12 C13 C14 0.5(4)
C16 C15 C14 C13 0.4(4)
C12 C13 C14 C15 -1.0(4)
